data_7131826
loop_
_publ_author_name
'Mazloomi, Zahra'
'Kallmeier, Fabian'
'Kirchhecker, Sarah'
'Stadler, Bernhard M.'
'Pandey, Swechchha'
'Sch&#xfc;nemann, Claas'
'Spannenberg, Anke'
'Hering-Junghans, Christian'
'Tin, Sergey'
'de Vries, Johannes G.'
'Bar&#xe1;th, Eszter'

_publ_section_title
;
 Unusual selectivity in the ring-opening of &#x3b3;-valerolactone oxide by
 amines.
;
_journal_issue 54
_journal_name_full 'Chemical communications (Cambridge, England)'
_journal_page_first 8444
_journal_page_last 8447
_journal_paper_doi 10.1039/d3cc01957h
_journal_volume 59
_journal_year 2023
_chemical_formula_moiety 'C11 H19 N O3'
_chemical_formula_sum 'C11 H19 N O3'
_chemical_formula_weight 213.27
_space_group_crystal_system monoclinic
_space_group_IT_number 14
_space_group_name_Hall '-P 2ybc'
_space_group_name_H-M_alt 'P 1 21/c 1'
_atom_sites_solution_hydrogens mixed
_audit_creation_method SHELXL-2018/3
_audit_update_record
;
2023-04-13 deposited with the CCDC.	2023-06-13 downloaded from the CCDC.
;
_cell_angle_alpha 90
_cell_angle_beta 107.8193(7)
_cell_angle_gamma 90
_cell_formula_units_Z 4
_cell_length_a 11.3947(2)
_cell_length_b 8.8485(2)
_cell_length_c 12.0913(2)
_cell_measurement_reflns_used 8162
_cell_measurement_temperature 250(2)
_cell_measurement_theta_max 66.59
_cell_measurement_theta_min 4.08
_cell_volume 1160.63(4)
_computing_cell_refinement 'SAINT (Bruker, 2013)'
_computing_data_collection 'APEX2 (Bruker, 2014)'
_computing_data_reduction SAINT
_computing_structure_refinement 'SHELXL-2018/3 (Sheldrick, 2015)'
_computing_structure_solution 'SHELXS-97 (Sheldrick, 2008)'
_diffrn_ambient_temperature 250(2)
_diffrn_measured_fraction_theta_full 0.999
_diffrn_measured_fraction_theta_max 0.999
_diffrn_measurement_device_type 'Bruker APEX-II CCD'
_diffrn_measurement_method '\f and \w scans'
_diffrn_radiation_monochromator multilayer
_diffrn_radiation_source microfocus
_diffrn_radiation_type CuK\a
_diffrn_radiation_wavelength 1.54178
_diffrn_reflns_av_R_equivalents 0.0221
_diffrn_reflns_av_unetI/netI 0.0148
_diffrn_reflns_Laue_measured_fraction_full 0.999
_diffrn_reflns_Laue_measured_fraction_max 0.999
_diffrn_reflns_limit_h_max 13
_diffrn_reflns_limit_h_min -13
_diffrn_reflns_limit_k_max 10
_diffrn_reflns_limit_k_min -10
_diffrn_reflns_limit_l_max 14
_diffrn_reflns_limit_l_min -14
_diffrn_reflns_number 12257
_diffrn_reflns_point_group_measured_fraction_full 0.999
_diffrn_reflns_point_group_measured_fraction_max 0.999
_diffrn_reflns_theta_full 66.582
_diffrn_reflns_theta_max 66.582
_diffrn_reflns_theta_min 4.075
_exptl_absorpt_coefficient_mu 0.719
_exptl_absorpt_correction_T_max 0.93
_exptl_absorpt_correction_T_min 0.84
_exptl_absorpt_correction_type multi-scan
_exptl_absorpt_process_details 'SADABS (Bruker, 2014)'
_exptl_crystal_colour colourless
_exptl_crystal_density_diffrn 1.221
_exptl_crystal_description block
_exptl_crystal_F_000 464
_exptl_crystal_size_max 0.26
_exptl_crystal_size_mid 0.19
_exptl_crystal_size_min 0.10
_refine_diff_density_max 0.192
_refine_diff_density_min -0.191
_refine_diff_density_rms 0.041
_refine_ls_extinction_method none
_refine_ls_goodness_of_fit_ref 1.059
_refine_ls_hydrogen_treatment mixed
_refine_ls_matrix_type full
_refine_ls_number_parameters 145
_refine_ls_number_reflns 2057
_refine_ls_number_restraints 0
_refine_ls_restrained_S_all 1.059
_refine_ls_R_factor_all 0.0398
_refine_ls_R_factor_gt 0.0389
_refine_ls_shift/su_max 0.000
_refine_ls_shift/su_mean 0.000
_refine_ls_structure_factor_coef Fsqd
_refine_ls_weighting_details 'w=1/[\s^2^(Fo^2^)+(0.0583P)^2^+0.2222P] where P=(Fo^2^+2Fc^2^)/3'
_refine_ls_weighting_scheme calc
_refine_ls_wR_factor_gt 0.1020
_refine_ls_wR_factor_ref 0.1032
_reflns_Friedel_coverage 0.000
_reflns_number_gt 1967
_reflns_number_total 2057
_reflns_threshold_expression 'I > 2\s(I)'
_cod_data_source_file d3cc01957h2.cif
_cod_data_source_block AX2340
_cod_original_sg_symbol_H-M 'P 21/c'
_cod_database_code 7131826
_shelx_shelxl_version_number 2018/3
_shelx_space_group_comment
;
The symmetry employed for this shelxl refinement is uniquely defined
by the following loop, which should always be used as a source of
symmetry information in preference to the above space-group names.
They are only intended as comments.
;

loop_
_space_group_symop_operation_xyz
'x, y, z'
'-x, y+1/2, -z+1/2'
'-x, -y, -z'
'x, -y-1/2, z-1/2'

loop_
_atom_site_label
_atom_site_type_symbol
_atom_site_fract_x
_atom_site_fract_y
_atom_site_fract_z
_atom_site_U_iso_or_equiv
_atom_site_adp_type
_atom_site_occupancy
_atom_site_site_symmetry_order
_atom_site_calc_flag
_atom_site_refinement_flags_posn
_atom_site_refinement_flags_adp
_atom_site_refinement_flags_occupancy
_atom_site_disorder_assembly
_atom_site_disorder_group
C1 C 0.52351(11) 0.24310(14) 0.94927(11) 0.0427(3) Uani 1 1 d . . . . .
H1B H 0.518088 0.220643 1.027763 0.051 Uiso 1 1 calc R U . . .
C2 C 0.40528(11) 0.26314(13) 0.85757(10) 0.0395(3) Uani 1 1 d . . . . .
H2 H 0.330966 0.251309 0.882875 0.047 Uiso 1 1 calc R U . . .
C3 C 0.63588(11) 0.32824(14) 0.94539(10) 0.0386(3) Uani 1 1 d . . . . .
C4 C 0.39023(10) 0.36514(13) 0.75472(10) 0.0372(3) Uani 1 1 d . . . . .
H4 H 0.472212 0.387638 0.746394 0.045 Uiso 1 1 calc R U . . .
C5 C 0.30888(14) 0.29524(18) 0.64351(12) 0.0566(4) Uani 1 1 d . . . . .
H5A H 0.229052 0.271357 0.652129 0.085 Uiso 1 1 calc R U . . .
H5B H 0.347030 0.203455 0.627083 0.085 Uiso 1 1 calc R U . . .
H5C H 0.298376 0.366079 0.579986 0.085 Uiso 1 1 calc R U . . .
C6 C 0.79707(10) 0.35459(13) 0.85080(10) 0.0376(3) Uani 1 1 d . . . . .
H6 H 0.803920 0.456406 0.886169 0.045 Uiso 1 1 calc R U . . .
C7 C 0.91816(11) 0.27167(16) 0.90519(11) 0.0465(3) Uani 1 1 d . . . . .
H7A H 0.934794 0.266290 0.989558 0.056 Uiso 1 1 calc R U . . .
H7B H 0.911628 0.168175 0.875046 0.056 Uiso 1 1 calc R U . . .
C8 C 1.02404(12) 0.35256(19) 0.87800(12) 0.0557(4) Uani 1 1 d . . . . .
H8A H 1.036679 0.451405 0.916406 0.067 Uiso 1 1 calc R U . . .
H8B H 1.099788 0.293636 0.909370 0.067 Uiso 1 1 calc R U . . .
C9 C 0.99993(12) 0.37446(17) 0.74921(13) 0.0528(3) Uani 1 1 d . . . . .
H9A H 0.998285 0.275749 0.712009 0.063 Uiso 1 1 calc R U . . .
H9B H 1.067134 0.433692 0.736101 0.063 Uiso 1 1 calc R U . . .
C10 C 0.87855(13) 0.45498(15) 0.69431(13) 0.0502(3) Uani 1 1 d . . . . .
H10A H 0.862374 0.459887 0.609986 0.060 Uiso 1 1 calc R U . . .
H10B H 0.884062 0.558690 0.723918 0.060 Uiso 1 1 calc R U . . .
C11 C 0.77281(11) 0.37372(14) 0.72089(11) 0.0429(3) Uani 1 1 d . . . . .
H11A H 0.696623 0.431481 0.688429 0.051 Uiso 1 1 calc R U . . .
H11B H 0.761406 0.274092 0.683705 0.051 Uiso 1 1 calc R U . . .
N1 N 0.69346(9) 0.27668(12) 0.87314(9) 0.0409(3) Uani 1 1 d . . . . .
O1 O 0.66834(9) 0.44058(11) 1.00773(8) 0.0515(3) Uani 1 1 d . . . . .
O2 O 0.47759(8) 0.12783(9) 0.86331(9) 0.0481(3) Uani 1 1 d . . . . .
O3 O 0.33327(10) 0.50220(10) 0.77261(8) 0.0516(3) Uani 1 1 d . . . . .
H1A H 0.6674(13) 0.1974(18) 0.8360(13) 0.047(4) Uiso 1 1 d . . . . .
H3 H 0.3435(17) 0.520(2) 0.8494(17) 0.076(5) Uiso 1 1 d . . . . .

loop_
_atom_site_aniso_label
_atom_site_aniso_U_11
_atom_site_aniso_U_22
_atom_site_aniso_U_33
_atom_site_aniso_U_23
_atom_site_aniso_U_13
_atom_site_aniso_U_12
C1 0.0455(6) 0.0438(6) 0.0434(6) 0.0077(5) 0.0202(5) 0.0049(5)
C2 0.0392(6) 0.0372(6) 0.0476(7) 0.0024(5) 0.0214(5) 0.0015(5)
C3 0.0411(6) 0.0395(6) 0.0355(6) 0.0015(5) 0.0120(5) 0.0039(5)
C4 0.0398(6) 0.0373(6) 0.0379(6) -0.0011(4) 0.0169(5) 0.0022(4)
C5 0.0601(8) 0.0650(9) 0.0448(7) -0.0120(6) 0.0164(6) -0.0046(7)
C6 0.0348(6) 0.0345(6) 0.0446(6) -0.0103(5) 0.0138(5) -0.0037(4)
C7 0.0401(6) 0.0590(8) 0.0381(6) 0.0003(5) 0.0082(5) 0.0030(5)
C8 0.0340(6) 0.0749(10) 0.0554(8) -0.0067(7) 0.0095(5) -0.0002(6)
C9 0.0454(7) 0.0576(8) 0.0626(8) 0.0001(6) 0.0271(6) 0.0007(6)
C10 0.0542(7) 0.0428(7) 0.0569(8) 0.0058(6) 0.0221(6) 0.0004(6)
C11 0.0382(6) 0.0405(6) 0.0466(7) 0.0027(5) 0.0078(5) 0.0011(5)
N1 0.0385(5) 0.0384(5) 0.0487(6) -0.0124(5) 0.0175(4) -0.0061(4)
O1 0.0646(6) 0.0503(5) 0.0452(5) -0.0117(4) 0.0252(4) -0.0047(4)
O2 0.0450(5) 0.0333(4) 0.0694(6) 0.0031(4) 0.0226(4) 0.0006(3)
O3 0.0748(7) 0.0434(5) 0.0402(5) 0.0041(4) 0.0228(4) 0.0180(4)

loop_
_atom_type_symbol
_atom_type_description
_atom_type_scat_dispersion_real
_atom_type_scat_dispersion_imag
_atom_type_scat_source
C C 0.0181 0.0091 'International Tables Vol C Tables 4.2.6.8 and 6.1.1.4'
H H 0.0000 0.0000 'International Tables Vol C Tables 4.2.6.8 and 6.1.1.4'
N N 0.0311 0.0180 'International Tables Vol C Tables 4.2.6.8 and 6.1.1.4'
O O 0.0492 0.0322 'International Tables Vol C Tables 4.2.6.8 and 6.1.1.4'

loop_
_geom_angle_atom_site_label_1
_geom_angle_atom_site_label_2
_geom_angle_atom_site_label_3
_geom_angle
_geom_angle_site_symmetry_1
_geom_angle_site_symmetry_3
_geom_angle_publ_flag
O2 C1 C2 59.53(8) . . ?
O2 C1 C3 117.39(10) . . ?
C2 C1 C3 120.69(10) . . ?
O2 C1 H1B 115.8 . . ?
C2 C1 H1B 115.8 . . ?
C3 C1 H1B 115.8 . . ?
O2 C2 C1 59.05(8) . . ?
O2 C2 C4 117.18(9) . . ?
C1 C2 C4 122.85(10) . . ?
O2 C2 H2 115.3 . . ?
C1 C2 H2 115.3 . . ?
C4 C2 H2 115.3 . . ?
O1 C3 N1 124.35(11) . . ?
O1 C3 C1 119.02(11) . . ?
N1 C3 C1 116.62(11) . . ?
O3 C4 C2 109.14(9) . . ?
O3 C4 C5 107.44(10) . . ?
C2 C4 C5 111.95(11) . . ?
O3 C4 H4 109.4 . . ?
C2 C4 H4 109.4 . . ?
C5 C4 H4 109.4 . . ?
C4 C5 H5A 109.5 . . ?
C4 C5 H5B 109.5 . . ?
H5A C5 H5B 109.5 . . ?
C4 C5 H5C 109.5 . . ?
H5A C5 H5C 109.5 . . ?
H5B C5 H5C 109.5 . . ?
N1 C6 C11 109.99(9) . . ?
N1 C6 C7 111.66(10) . . ?
C11 C6 C7 110.76(10) . . ?
N1 C6 H6 108.1 . . ?
C11 C6 H6 108.1 . . ?
C7 C6 H6 108.1 . . ?
C8 C7 C6 110.68(11) . . ?
C8 C7 H7A 109.5 . . ?
C6 C7 H7A 109.5 . . ?
C8 C7 H7B 109.5 . . ?
C6 C7 H7B 109.5 . . ?
H7A C7 H7B 108.1 . . ?
C9 C8 C7 112.16(11) . . ?
C9 C8 H8A 109.2 . . ?
C7 C8 H8A 109.2 . . ?
C9 C8 H8B 109.2 . . ?
C7 C8 H8B 109.2 . . ?
H8A C8 H8B 107.9 . . ?
C8 C9 C10 111.45(11) . . ?
C8 C9 H9A 109.3 . . ?
C10 C9 H9A 109.3 . . ?
C8 C9 H9B 109.3 . . ?
C10 C9 H9B 109.3 . . ?
H9A C9 H9B 108.0 . . ?
C9 C10 C11 111.17(11) . . ?
C9 C10 H10A 109.4 . . ?
C11 C10 H10A 109.4 . . ?
C9 C10 H10B 109.4 . . ?
C11 C10 H10B 109.4 . . ?
H10A C10 H10B 108.0 . . ?
C6 C11 C10 111.49(10) . . ?
C6 C11 H11A 109.3 . . ?
C10 C11 H11A 109.3 . . ?
C6 C11 H11B 109.3 . . ?
C10 C11 H11B 109.3 . . ?
H11A C11 H11B 108.0 . . ?
C3 N1 C6 123.41(10) . . ?
C3 N1 H1A 118.5(10) . . ?
C6 N1 H1A 118.0(10) . . ?
C1 O2 C2 61.42(8) . . ?
C4 O3 H3 112.1(12) . . ?

loop_
_geom_bond_atom_site_label_1
_geom_bond_atom_site_label_2
_geom_bond_distance
_geom_bond_site_symmetry_2
_geom_bond_publ_flag
C1 O2 1.4358(16) . ?
C1 C2 1.4702(17) . ?
C1 C3 1.4986(17) . ?
C1 H1B 0.9900 . ?
C2 O2 1.4430(14) . ?
C2 C4 1.5033(16) . ?
C2 H2 0.9900 . ?
C3 O1 1.2338(15) . ?
C3 N1 1.3239(15) . ?
C4 O3 1.4230(14) . ?
C4 C5 1.5123(17) . ?
C4 H4 0.9900 . ?
C5 H5A 0.9700 . ?
C5 H5B 0.9700 . ?
C5 H5C 0.9700 . ?
C6 N1 1.4620(15) . ?
C6 C11 1.5187(17) . ?
C6 C7 1.5229(17) . ?
C6 H6 0.9900 . ?
C7 C8 1.5228(19) . ?
C7 H7A 0.9800 . ?
C7 H7B 0.9800 . ?
C8 C9 1.509(2) . ?
C8 H8A 0.9800 . ?
C8 H8B 0.9800 . ?
C9 C10 1.5164(19) . ?
C9 H9A 0.9800 . ?
C9 H9B 0.9800 . ?
C10 C11 1.5196(18) . ?
C10 H10A 0.9800 . ?
C10 H10B 0.9800 . ?
C11 H11A 0.9800 . ?
C11 H11B 0.9800 . ?
N1 H1A 0.837(16) . ?
O3 H3 0.91(2) . ?

loop_
_geom_hbond_atom_site_label_D
_geom_hbond_atom_site_label_H
_geom_hbond_atom_site_label_A
_geom_hbond_distance_DH
_geom_hbond_distance_HA
_geom_hbond_distance_DA
_geom_hbond_angle_DHA
_geom_hbond_site_symmetry_A
_geom_hbond_publ_flag
N1 H1A O3 0.837(16) 2.168(16) 2.9612(14) 158.1(13) 2_646 yes
O3 H3 O1 0.91(2) 1.81(2) 2.7094(12) 168.9(18) 3_667 yes

loop_
_geom_torsion_atom_site_label_1
_geom_torsion_atom_site_label_2
_geom_torsion_atom_site_label_3
_geom_torsion_atom_site_label_4
_geom_torsion
_geom_torsion_site_symmetry_1
_geom_torsion_site_symmetry_2
_geom_torsion_site_symmetry_3
_geom_torsion_site_symmetry_4
_geom_torsion_publ_flag
C3 C1 C2 O2 105.76(12) . . . . ?
O2 C1 C2 C4 -104.29(12) . . . . ?
C3 C1 C2 C4 1.47(18) . . . . ?
O2 C1 C3 O1 170.63(10) . . . . ?
C2 C1 C3 O1 101.52(14) . . . . ?
O2 C1 C3 N1 -8.89(16) . . . . ?
C2 C1 C3 N1 -77.99(15) . . . . ?
O2 C2 C4 O3 -171.15(10) . . . . ?
C1 C2 C4 O3 -102.05(13) . . . . ?
O2 C2 C4 C5 70.04(14) . . . . ?
C1 C2 C4 C5 139.14(12) . . . . ?
N1 C6 C7 C8 178.46(10) . . . . ?
C11 C6 C7 C8 55.51(14) . . . . ?
C6 C7 C8 C9 -55.11(16) . . . . ?
C7 C8 C9 C10 54.60(17) . . . . ?
C8 C9 C10 C11 -54.38(16) . . . . ?
N1 C6 C11 C10 179.78(10) . . . . ?
C7 C6 C11 C10 -56.31(13) . . . . ?
C9 C10 C11 C6 55.59(15) . . . . ?
O1 C3 N1 C6 -5.52(19) . . . . ?
C1 C3 N1 C6 173.96(10) . . . . ?
C11 C6 N1 C3 -128.26(12) . . . . ?
C7 C6 N1 C3 108.35(13) . . . . ?
C3 C1 O2 C2 -111.23(11) . . . . ?
C4 C2 O2 C1 113.77(12) . . . . ?
